data_7158318
loop_
_publ_author_name
'Su, Shixuan'
'Yan, Zhipeng'
'Ye, Xingyuan'
'Wang, Jingyang'
'Li, Yuan'
'He, Guangke'

_publ_section_title
;
 PhI(OAc)2-mediated trifluoromethylthiolation/oxidative cyclization of
 ynamides
;
_journal_issue 40
_journal_name_full 'Organic &amp; Biomolecular Chemistry'
_journal_page_first 8746
_journal_page_last 8753
_journal_paper_doi 10.1039/D1OB01642C
_journal_volume 19
_journal_year 2021
_chemical_formula_moiety 'C17 H11 Br F3 N O3 S'
_chemical_formula_sum 'C17 H11 Br F3 N O3 S'
_chemical_formula_weight 446.24
_space_group_crystal_system monoclinic
_space_group_IT_number 14
_space_group_name_Hall '-P 2ybc'
_space_group_name_H-M_alt 'P 1 21/c 1'
_atom_sites_solution_hydrogens geom
_atom_sites_solution_primary dual
_audit_creation_date 2021-08-18
_audit_creation_method
;
Olex2 1.5
(compiled 2021.07.19 svn.r715e62df for OlexSys, GUI svn.r6383)
;
_audit_update_record
;
2021-08-19 deposited with the CCDC.	2021-09-17 downloaded from the CCDC.
;
_cell_angle_alpha 90
_cell_angle_beta 93.222(13)
_cell_angle_gamma 90
_cell_formula_units_Z 4
_cell_length_a 18.868(5)
_cell_length_b 12.831(4)
_cell_length_c 7.106(3)
_cell_measurement_reflns_used 4025
_cell_measurement_temperature 193.00
_cell_measurement_theta_max 27.375
_cell_measurement_theta_min 2.683
_cell_volume 1717.6(10)
_computing_cell_refinement 'SAINT V8.38A (Bruker, 2018)'
_computing_data_reduction 'SAINT V8.38A (Bruker, 2018)'
_computing_molecular_graphics 'Olex2 1.5 (Dolomanov et al., 2009)'
_computing_publication_material 'Olex2 1.5 (Dolomanov et al., 2009)'
_computing_structure_refinement 'SHELXL 2018/3 (Sheldrick, 2015)'
_computing_structure_solution 'SHELXT  (Sheldrick, 2015)'
_diffrn_ambient_temperature 193.00
_diffrn_measured_fraction_theta_full 0.961
_diffrn_measured_fraction_theta_max 0.951
_diffrn_measurement_device_type 'Bruker D8 VENTURE PHOTON 100'
_diffrn_measurement_method '\f and \w scans'
_diffrn_radiation_type MoK\a
_diffrn_radiation_wavelength 0.71073
_diffrn_reflns_av_R_equivalents 0.0618
_diffrn_reflns_av_unetI/netI 0.0755
_diffrn_reflns_Laue_measured_fraction_full 0.961
_diffrn_reflns_Laue_measured_fraction_max 0.951
_diffrn_reflns_limit_h_max 23
_diffrn_reflns_limit_h_min -24
_diffrn_reflns_limit_k_max 16
_diffrn_reflns_limit_k_min -16
_diffrn_reflns_limit_l_max 7
_diffrn_reflns_limit_l_min -9
_diffrn_reflns_number 9748
_diffrn_reflns_point_group_measured_fraction_full 0.961
_diffrn_reflns_point_group_measured_fraction_max 0.951
_diffrn_reflns_theta_full 25.242
_diffrn_reflns_theta_max 27.663
_diffrn_reflns_theta_min 1.920
_diffrn_source_current 40.0
_diffrn_source_power 2.0
_diffrn_source_voltage 50.0
_diffrn_standards_number 0
_exptl_absorpt_coefficient_mu 2.563
_exptl_absorpt_correction_T_max 0.7456
_exptl_absorpt_correction_T_min 0.6015
_exptl_absorpt_correction_type multi-scan
_exptl_absorpt_process_details
;
SADABS-2016/2 (Bruker,2016/2) was used for absorption correction.
wR2(int) was 0.1433 before and 0.0690 after correction.
The Ratio of minimum to maximum transmission is 0.8067.
The \l/2 correction factor is Not present.
;
_exptl_crystal_density_diffrn 1.726
_exptl_crystal_description block
_exptl_crystal_F_000 888
_exptl_crystal_recrystallization_method 'Re-crystallisation from solvent'
_exptl_crystal_size_max 0.12
_exptl_crystal_size_mid 0.1
_exptl_crystal_size_min 0.1
_refine_diff_density_max 0.995
_refine_diff_density_min -1.464
_refine_diff_density_rms 0.171
_refine_ls_extinction_method none
_refine_ls_goodness_of_fit_ref 1.062
_refine_ls_hydrogen_treatment constr
_refine_ls_matrix_type full
_refine_ls_number_parameters 235
_refine_ls_number_reflns 3813
_refine_ls_number_restraints 6
_refine_ls_restrained_S_all 1.062
_refine_ls_R_factor_all 0.0885
_refine_ls_R_factor_gt 0.0668
_refine_ls_shift/su_max 0.000
_refine_ls_shift/su_mean 0.000
_refine_ls_structure_factor_coef Fsqd
_refine_ls_weighting_details 'w=1/[\s^2^(Fo^2^)+(0.1596P)^2^+3.4299P] where P=(Fo^2^+2Fc^2^)/3'
_refine_ls_weighting_scheme calc
_refine_ls_wR_factor_gt 0.2057
_refine_ls_wR_factor_ref 0.2603
_reflns_Friedel_coverage 0.000
_reflns_number_gt 2896
_reflns_number_total 3813
_reflns_threshold_expression 'I > 2\s(I)'
_cod_data_source_file d1ob01642c2.cif
_cod_data_source_block a
_cod_depositor_comments 'Adding full bibliography for 7158318.cif.'
_cod_original_cell_volume 1717.5(10)
_cod_database_code 7158318
_shelx_shelxl_version_number 2018/3
_shelx_space_group_comment
;
The symmetry employed for this shelxl refinement is uniquely defined
by the following loop, which should always be used as a source of
symmetry information in preference to the above space-group names.
They are only intended as comments.
;
_shelx_estimated_absorpt_t_max 0.784
_shelx_estimated_absorpt_t_min 0.748
_olex2_refinement_description
;
1. Fixed Uiso
 At 1.2 times of:
  All C(H) groups, All C(H,H) groups
2. Uiso/Uaniso restraints and constraints
C1 \\sim C2: within 2A with sigma of 0.005 and sigma for terminal atoms of 0.01
within 2A
3.a Secondary CH2 refined with riding coordinates:
 C11(H11A,H11B)
3.b Aromatic/amide H refined with riding coordinates:
 C2(H2), C3(H3), C5(H5), C6(H6), C13(H13), C14(H14), C15(H15), C16(H16),
 C17(H17)
;
_olex2_submission_special_instructions 'No special instructions were received'

loop_
_space_group_symop_operation_xyz
'x, y, z'
'-x, y+1/2, -z+1/2'
'-x, -y, -z'
'x, -y-1/2, z-1/2'

loop_
_atom_site_label
_atom_site_type_symbol
_atom_site_fract_x
_atom_site_fract_y
_atom_site_fract_z
_atom_site_U_iso_or_equiv
_atom_site_adp_type
_atom_site_occupancy
_atom_site_site_symmetry_order
_atom_site_calc_flag
_atom_site_refinement_flags_posn
_atom_site_refinement_flags_adp
_atom_site_refinement_flags_occupancy
_atom_site_disorder_assembly
_atom_site_disorder_group
Br1 Br 0.42807(4) 0.14533(5) 0.59875(9) 0.0499(3) Uani 1 1 d . . . . .
S1 S 0.67498(9) 0.50975(12) 0.3469(2) 0.0444(4) Uani 1 1 d . . . . .
F1 F 0.8115(2) 0.5483(4) 0.3494(8) 0.0677(13) Uani 1 1 d . . . . .
F2 F 0.7423(3) 0.6653(4) 0.2320(9) 0.0867(19) Uani 1 1 d . . . . .
F3 F 0.7573(3) 0.6442(4) 0.5293(8) 0.0799(17) Uani 1 1 d . . . . .
O1 O 0.7545(2) 0.3466(3) 0.4541(6) 0.0389(9) Uani 1 1 d . . . . .
O2 O 0.6977(3) 0.5012(3) 0.8218(6) 0.0462(10) Uani 1 1 d . . . . .
O3 O 0.8657(3) 0.3064(4) 0.5545(8) 0.0574(13) Uani 1 1 d . . . . .
N1 N 0.7945(3) 0.4120(4) 0.7319(7) 0.0367(11) Uani 1 1 d . . . . .
C1 C 0.5110(3) 0.2264(4) 0.5758(8) 0.0360(11) Uani 1 1 d . U . . .
C2 C 0.5748(3) 0.1772(4) 0.5418(8) 0.0343(11) Uani 1 1 d . U . . .
H2 H 0.577000 0.103487 0.530650 0.041 Uiso 1 1 calc R U . . .
C3 C 0.6350(3) 0.2372(4) 0.5244(7) 0.0334(12) Uani 1 1 d . . . . .
H3 H 0.678989 0.204618 0.502164 0.040 Uiso 1 1 calc R U . . .
C4 C 0.6314(3) 0.3451(4) 0.5393(7) 0.0293(11) Uani 1 1 d . . . . .
C5 C 0.5678(3) 0.3926(4) 0.5742(8) 0.0318(11) Uani 1 1 d . . . . .
H5 H 0.565363 0.466274 0.584859 0.038 Uiso 1 1 calc R U . . .
C6 C 0.5080(3) 0.3334(4) 0.5935(8) 0.0345(11) Uani 1 1 d . . . . .
H6 H 0.464463 0.366180 0.619204 0.041 Uiso 1 1 calc R U . . .
C7 C 0.6972(3) 0.4096(4) 0.5210(8) 0.0326(11) Uani 1 1 d . . . . .
C8 C 0.7276(3) 0.4493(4) 0.7113(8) 0.0318(11) Uani 1 1 d . . . . .
C9 C 0.8113(3) 0.3494(4) 0.5770(9) 0.0371(13) Uani 1 1 d . . . . .
C10 C 0.7500(4) 0.5958(5) 0.3670(10) 0.0482(16) Uani 1 1 d . . . . .
C11 C 0.8463(3) 0.4322(5) 0.8896(9) 0.0413(13) Uani 1 1 d . . . . .
H11A H 0.872971 0.367391 0.920478 0.050 Uiso 1 1 calc R U . . .
H11B H 0.820782 0.452585 1.001938 0.050 Uiso 1 1 calc R U . . .
C12 C 0.8978(3) 0.5174(5) 0.8438(8) 0.0391(13) Uani 1 1 d . . . . .
C13 C 0.8821(4) 0.6209(5) 0.8770(11) 0.0542(17) Uani 1 1 d . . . . .
H13 H 0.838583 0.638581 0.929981 0.065 Uiso 1 1 calc R U . . .
C14 C 0.9292(5) 0.6989(6) 0.8339(13) 0.069(2) Uani 1 1 d . . . . .
H14 H 0.918025 0.769933 0.856021 0.083 Uiso 1 1 calc R U . . .
C15 C 0.9922(5) 0.6724(6) 0.7586(12) 0.064(2) Uani 1 1 d . . . . .
H15 H 1.025237 0.725035 0.729378 0.076 Uiso 1 1 calc R U . . .
C16 C 1.0070(4) 0.5721(7) 0.7264(12) 0.061(2) Uani 1 1 d . . . . .
H16 H 1.050529 0.554930 0.672882 0.074 Uiso 1 1 calc R U . . .
C17 C 0.9619(4) 0.4945(6) 0.7679(11) 0.0528(17) Uani 1 1 d . . . . .
H17 H 0.974226 0.424108 0.744724 0.063 Uiso 1 1 calc R U . . .

loop_
_atom_site_aniso_label
_atom_site_aniso_U_11
_atom_site_aniso_U_22
_atom_site_aniso_U_33
_atom_site_aniso_U_23
_atom_site_aniso_U_13
_atom_site_aniso_U_12
Br1 0.0507(5) 0.0515(5) 0.0467(4) 0.0059(3) -0.0051(3) -0.0228(3)
S1 0.0481(9) 0.0406(8) 0.0435(8) 0.0153(6) -0.0059(7) -0.0090(6)
F1 0.051(2) 0.060(3) 0.093(4) 0.010(2) 0.014(2) -0.009(2)
F2 0.085(4) 0.073(3) 0.101(4) 0.056(3) -0.009(3) -0.029(3)
F3 0.105(4) 0.057(3) 0.079(3) -0.018(2) 0.017(3) -0.037(3)
O1 0.038(2) 0.038(2) 0.041(2) -0.0104(17) 0.0091(18) -0.0014(16)
O2 0.054(3) 0.041(2) 0.044(2) -0.0100(19) 0.008(2) 0.0074(19)
O3 0.052(3) 0.044(3) 0.076(4) -0.015(2) 0.001(3) 0.008(2)
N1 0.043(3) 0.028(2) 0.038(2) 0.0006(18) -0.005(2) -0.0044(18)
C1 0.050(3) 0.031(2) 0.027(2) 0.0039(19) -0.007(2) -0.013(2)
C2 0.045(3) 0.027(2) 0.030(2) 0.0008(18) -0.006(2) -0.005(2)
C3 0.046(3) 0.026(2) 0.027(2) -0.0019(19) -0.004(2) 0.005(2)
C4 0.037(3) 0.024(2) 0.026(2) 0.0009(18) -0.001(2) -0.0044(19)
C5 0.034(3) 0.026(2) 0.036(3) 0.000(2) 0.002(2) 0.000(2)
C6 0.035(3) 0.035(3) 0.033(3) 0.003(2) 0.002(2) 0.007(2)
C7 0.031(2) 0.032(3) 0.035(3) 0.001(2) 0.003(2) -0.003(2)
C8 0.035(3) 0.025(2) 0.036(3) 0.0000(19) 0.004(2) 0.0011(19)
C9 0.034(3) 0.028(3) 0.051(3) -0.001(2) 0.008(3) 0.005(2)
C10 0.060(4) 0.035(3) 0.049(4) 0.010(3) 0.002(3) -0.012(3)
C11 0.047(3) 0.038(3) 0.038(3) 0.007(2) -0.007(3) -0.003(2)
C12 0.042(3) 0.038(3) 0.036(3) 0.000(2) -0.012(2) -0.006(2)
C13 0.067(5) 0.036(3) 0.060(4) -0.008(3) 0.002(4) -0.006(3)
C14 0.091(6) 0.039(4) 0.076(6) -0.008(4) 0.000(5) -0.019(4)
C15 0.077(5) 0.051(4) 0.061(5) 0.008(3) -0.016(4) -0.030(4)
C16 0.044(4) 0.075(5) 0.066(5) 0.003(4) -0.001(3) -0.005(3)
C17 0.045(4) 0.046(4) 0.066(4) 0.000(3) -0.006(3) -0.002(3)

loop_
_atom_type_symbol
_atom_type_description
_atom_type_scat_dispersion_real
_atom_type_scat_dispersion_imag
_atom_type_scat_source
C C 0.0033 0.0016 'International Tables Vol C Tables 4.2.6.8 and 6.1.1.4'
H H 0.0000 0.0000 'International Tables Vol C Tables 4.2.6.8 and 6.1.1.4'
Br Br -0.2901 2.4595 'International Tables Vol C Tables 4.2.6.8 and 6.1.1.4'
F F 0.0171 0.0103 'International Tables Vol C Tables 4.2.6.8 and 6.1.1.4'
N N 0.0061 0.0033 'International Tables Vol C Tables 4.2.6.8 and 6.1.1.4'
O O 0.0106 0.0060 'International Tables Vol C Tables 4.2.6.8 and 6.1.1.4'
S S 0.1246 0.1234 'International Tables Vol C Tables 4.2.6.8 and 6.1.1.4'

loop_
_geom_angle_atom_site_label_1
_geom_angle_atom_site_label_2
_geom_angle_atom_site_label_3
_geom_angle
_geom_angle_site_symmetry_1
_geom_angle_site_symmetry_3
_geom_angle_publ_flag
C10 S1 C7 103.3(3) . . ?
C9 O1 C7 110.7(4) . . ?
C8 N1 C9 111.4(5) . . ?
C8 N1 C11 126.8(5) . . ?
C9 N1 C11 121.8(5) . . ?
C2 C1 Br1 119.5(4) . . ?
C6 C1 Br1 120.0(5) . . ?
C6 C1 C2 120.4(5) . . ?
C1 C2 H2 120.5 . . ?
C3 C2 C1 119.0(5) . . ?
C3 C2 H2 120.5 . . ?
C2 C3 H3 119.9 . . ?
C2 C3 C4 120.2(5) . . ?
C4 C3 H3 119.9 . . ?
C3 C4 C7 119.8(5) . . ?
C5 C4 C3 120.0(5) . . ?
C5 C4 C7 120.2(5) . . ?
C4 C5 H5 120.0 . . ?
C6 C5 C4 120.1(5) . . ?
C6 C5 H5 120.0 . . ?
C1 C6 H6 119.9 . . ?
C5 C6 C1 120.2(5) . . ?
C5 C6 H6 119.9 . . ?
O1 C7 S1 108.6(4) . . ?
O1 C7 C4 110.8(4) . . ?
O1 C7 C8 103.1(4) . . ?
C4 C7 S1 106.7(4) . . ?
C4 C7 C8 112.2(5) . . ?
C8 C7 S1 115.4(4) . . ?
O2 C8 N1 126.8(5) . . ?
O2 C8 C7 126.8(5) . . ?
N1 C8 C7 106.3(5) . . ?
O1 C9 N1 108.5(5) . . ?
O3 C9 O1 124.4(6) . . ?
O3 C9 N1 127.1(6) . . ?
F1 C10 S1 113.7(5) . . ?
F2 C10 S1 107.8(5) . . ?
F2 C10 F1 107.8(6) . . ?
F3 C10 S1 113.9(5) . . ?
F3 C10 F1 104.6(6) . . ?
F3 C10 F2 108.9(6) . . ?
N1 C11 H11A 109.3 . . ?
N1 C11 H11B 109.3 . . ?
N1 C11 C12 111.8(5) . . ?
H11A C11 H11B 107.9 . . ?
C12 C11 H11A 109.3 . . ?
C12 C11 H11B 109.3 . . ?
C13 C12 C11 120.8(7) . . ?
C17 C12 C11 121.2(6) . . ?
C17 C12 C13 118.0(6) . . ?
C12 C13 H13 119.6 . . ?
C14 C13 C12 120.7(8) . . ?
C14 C13 H13 119.6 . . ?
C13 C14 H14 120.4 . . ?
C15 C14 C13 119.1(8) . . ?
C15 C14 H14 120.4 . . ?
C14 C15 H15 120.1 . . ?
C16 C15 C14 119.9(8) . . ?
C16 C15 H15 120.1 . . ?
C15 C16 H16 119.0 . . ?
C15 C16 C17 122.0(9) . . ?
C17 C16 H16 119.0 . . ?
C12 C17 H17 119.9 . . ?
C16 C17 C12 120.3(7) . . ?
C16 C17 H17 119.9 . . ?

loop_
_geom_bond_atom_site_label_1
_geom_bond_atom_site_label_2
_geom_bond_distance
_geom_bond_site_symmetry_2
_geom_bond_publ_flag
Br1 C1 1.893(6) . ?
S1 C7 1.817(6) . ?
S1 C10 1.794(7) . ?
F1 C10 1.323(9) . ?
F2 C10 1.312(8) . ?
F3 C10 1.311(9) . ?
O1 C7 1.450(7) . ?
O1 C9 1.345(8) . ?
O2 C8 1.196(7) . ?
O3 C9 1.185(8) . ?
N1 C8 1.350(7) . ?
N1 C9 1.413(8) . ?
N1 C11 1.467(7) . ?
C1 C2 1.393(9) . ?
C1 C6 1.380(8) . ?
C2 H2 0.9500 . ?
C2 C3 1.384(8) . ?
C3 H3 0.9500 . ?
C3 C4 1.390(7) . ?
C4 C5 1.381(8) . ?
C4 C7 1.504(7) . ?
C5 H5 0.9500 . ?
C5 C6 1.373(8) . ?
C6 H6 0.9500 . ?
C7 C8 1.526(7) . ?
C11 H11A 0.9900 . ?
C11 H11B 0.9900 . ?
C11 C12 1.511(9) . ?
C12 C13 1.384(9) . ?
C12 C17 1.382(11) . ?
C13 H13 0.9500 . ?
C13 C14 1.384(11) . ?
C14 H14 0.9500 . ?
C14 C15 1.375(14) . ?
C15 H15 0.9500 . ?
C15 C16 1.338(13) . ?
C16 H16 0.9500 . ?
C16 C17 1.354(11) . ?
C17 H17 0.9500 . ?

loop_
_geom_torsion_atom_site_label_1
_geom_torsion_atom_site_label_2
_geom_torsion_atom_site_label_3
_geom_torsion_atom_site_label_4
_geom_torsion
_geom_torsion_site_symmetry_1
_geom_torsion_site_symmetry_2
_geom_torsion_site_symmetry_3
_geom_torsion_site_symmetry_4
_geom_torsion_publ_flag
Br1 C1 C2 C3 179.7(4) . . . . ?
Br1 C1 C6 C5 -179.0(4) . . . . ?
S1 C7 C8 O2 65.2(7) . . . . ?
S1 C7 C8 N1 -116.2(4) . . . . ?
O1 C7 C8 O2 -176.6(6) . . . . ?
O1 C7 C8 N1 2.0(5) . . . . ?
N1 C11 C12 C13 87.8(8) . . . . ?
N1 C11 C12 C17 -92.2(7) . . . . ?
C1 C2 C3 C4 -0.5(8) . . . . ?
C2 C1 C6 C5 1.2(8) . . . . ?
C2 C3 C4 C5 0.9(8) . . . . ?
C2 C3 C4 C7 179.7(5) . . . . ?
C3 C4 C5 C6 -0.2(8) . . . . ?
C3 C4 C7 S1 128.7(5) . . . . ?
C3 C4 C7 O1 10.7(7) . . . . ?
C3 C4 C7 C8 -104.0(6) . . . . ?
C4 C5 C6 C1 -0.8(8) . . . . ?
C4 C7 C8 O2 -57.3(8) . . . . ?
C4 C7 C8 N1 121.3(5) . . . . ?
C5 C4 C7 S1 -52.5(6) . . . . ?
C5 C4 C7 O1 -170.5(5) . . . . ?
C5 C4 C7 C8 74.8(6) . . . . ?
C6 C1 C2 C3 -0.6(8) . . . . ?
C7 S1 C10 F1 54.0(6) . . . . ?
C7 S1 C10 F2 173.4(5) . . . . ?
C7 S1 C10 F3 -65.7(6) . . . . ?
C7 O1 C9 O3 -178.4(6) . . . . ?
C7 O1 C9 N1 1.2(6) . . . . ?
C7 C4 C5 C6 -179.0(5) . . . . ?
C8 N1 C9 O1 0.3(7) . . . . ?
C8 N1 C9 O3 179.8(6) . . . . ?
C8 N1 C11 C12 -98.3(7) . . . . ?
C9 O1 C7 S1 120.9(4) . . . . ?
C9 O1 C7 C4 -122.2(5) . . . . ?
C9 O1 C7 C8 -2.0(6) . . . . ?
C9 N1 C8 O2 177.2(6) . . . . ?
C9 N1 C8 C7 -1.5(6) . . . . ?
C9 N1 C11 C12 80.7(7) . . . . ?
C10 S1 C7 O1 -70.9(4) . . . . ?
C10 S1 C7 C4 169.7(4) . . . . ?
C10 S1 C7 C8 44.3(5) . . . . ?
C11 N1 C8 O2 -3.7(10) . . . . ?
C11 N1 C8 C7 177.7(5) . . . . ?
C11 N1 C9 O1 -178.9(5) . . . . ?
C11 N1 C9 O3 0.6(10) . . . . ?
C11 C12 C13 C14 -179.6(6) . . . . ?
C11 C12 C17 C16 179.4(7) . . . . ?
C12 C13 C14 C15 -0.5(12) . . . . ?
C13 C12 C17 C16 -0.6(10) . . . . ?
C13 C14 C15 C16 0.6(13) . . . . ?
C14 C15 C16 C17 -0.8(13) . . . . ?
C15 C16 C17 C12 0.8(12) . . . . ?
C17 C12 C13 C14 0.5(11) . . . . ?
